data_4302215
loop_
_publ_author_name
'Sofia M. Bruno'
'Rute A. S. Ferreira'
'Lu\'is D. Carlos'
'Filipe A. Almeida Paz'
'Martyn Pillinger'
'Paulo Ribeiro-Claro'
'Isabel S. Gon\,calves'

_publ_contact_author_address
; Department of Chemistry
  University of Aveiro
  CICECO
  3810-193
  Aveiro
  Portugal
;
_publ_contact_author_email igoncalves@ua.pt
_publ_contact_author_fax '+351 234 370084'
_publ_contact_author_name 'Professor Isabel Goncalves'
_publ_contact_author_phone '+351 234 378190'
_publ_section_title
;
Structural and Photoluminescence Studies of a Europium(III)
Tetrakis(\b-diketonate) Complex with Tetrabutylammonium, Imidazolium,
Pyridinium and Silica-Supported Imidazolium Counterions
;
_journal_name_full 'Inorganic Chemistry'
_journal_page_first 4882
_journal_page_last 4895
_journal_paper_doi 10.1021/ic900274a
_journal_volume 48
_journal_year 2009
_chemical_formula_moiety 'C56 H32 Eu F12 O8, C16 H36 N'
_chemical_formula_sum 'C72 H68 Eu F12 N O8'
_chemical_formula_weight 1455.23
_chemical_name_systematic
; 
 ? 
;
_space_group_IT_number 86
_symmetry_cell_setting tetragonal
_symmetry_space_group_name_Hall '-P 4bc'
_symmetry_space_group_name_H-M 'P 42/n :2'
_atom_sites_solution_hydrogens geom
_atom_sites_solution_primary direct
_atom_sites_solution_secondary difmap
_audit_creation_date '09 November 2007'
_audit_creation_method 'SHELXL-97, manual editing plus enCIFer'
_cell_angle_alpha 90.00
_cell_angle_beta 90.00
_cell_angle_gamma 90.00
_cell_formula_units_Z 2
_cell_length_a 12.6389(4)
_cell_length_b 12.6389(4)
_cell_length_c 20.7995(16)
_cell_measurement_reflns_used 4367
_cell_measurement_temperature 150(2)
_cell_measurement_theta_max 22.09
_cell_measurement_theta_min 2.28
_cell_volume 3322.5(3)
_computing_cell_refinement 'APEX2 (Bruker, 2006)'
_computing_data_collection 'APEX2 (Bruker, 2006)'
_computing_data_reduction 'SAINT+ (Bruker, 1997-2005)'
_computing_molecular_graphics 'DIAMOND (Brandenburg, 2006)'
_computing_publication_material 'SHELXTL v.6.14 (Sheldrick, 2002)'
_computing_structure_refinement 'SHELXTL v.6.14 (Sheldrick, 2002)'
_computing_structure_solution 'SHELXTL v.6.14 (Sheldrick, 2002)'
_diffrn_ambient_temperature 150(2)
_diffrn_measured_fraction_theta_full 0.987
_diffrn_measured_fraction_theta_max 0.987
_diffrn_measurement_device_type 'Bruker X8 Kappa CCD APEX II'
_diffrn_measurement_method 'omega/phi scans'
_diffrn_radiation_monochromator graphite
_diffrn_radiation_source 'fine-focus sealed tube'
_diffrn_radiation_type MoK\a
_diffrn_radiation_wavelength 0.71073
_diffrn_reflns_av_R_equivalents 0.1291
_diffrn_reflns_av_sigmaI/netI 0.1025
_diffrn_reflns_limit_h_max 14
_diffrn_reflns_limit_h_min -16
_diffrn_reflns_limit_k_max 15
_diffrn_reflns_limit_k_min -16
_diffrn_reflns_limit_l_max 27
_diffrn_reflns_limit_l_min -26
_diffrn_reflns_number 41366
_diffrn_reflns_theta_full 27.48
_diffrn_reflns_theta_max 27.48
_diffrn_reflns_theta_min 3.72
_exptl_absorpt_coefficient_mu 1.033
_exptl_absorpt_correction_T_max 0.9897
_exptl_absorpt_correction_T_min 0.8604
_exptl_absorpt_correction_type multi-scan
_exptl_absorpt_process_details
;
 SADABS (Sheldrick, 1997)
;
_exptl_crystal_colour Colourless
_exptl_crystal_density_diffrn 1.455
_exptl_crystal_density_method 'not measured'
_exptl_crystal_description Plate
_exptl_crystal_F_000 1484
_exptl_crystal_size_max 0.15
_exptl_crystal_size_mid 0.10
_exptl_crystal_size_min 0.01
_refine_diff_density_max 0.641
_refine_diff_density_min -1.050
_refine_diff_density_rms 0.137
_refine_ls_extinction_method none
_refine_ls_goodness_of_fit_ref 1.369
_refine_ls_hydrogen_treatment constr
_refine_ls_matrix_type full
_refine_ls_number_parameters 213
_refine_ls_number_reflns 3777
_refine_ls_number_restraints 0
_refine_ls_restrained_S_all 1.369
_refine_ls_R_factor_all 0.1338
_refine_ls_R_factor_gt 0.0807
_refine_ls_shift/su_max 0.000
_refine_ls_shift/su_mean 0.000
_refine_ls_structure_factor_coef Fsqd
_refine_ls_weighting_details 'calc w=1/[\s^2^(Fo^2^)+(0.0000P)^2^+27.7680P] where P=(Fo^2^+2Fc^2^)/3'
_refine_ls_weighting_scheme calc
_refine_ls_wR_factor_gt 0.1615
_refine_ls_wR_factor_ref 0.1726
_reflns_number_gt 2567
_reflns_number_total 3777
_reflns_threshold_expression I>2\s(I)
_cod_data_source_file ic900274a_si_002_1.cif
_cod_data_source_block 1
_cod_depositor_comments
;
The following automatic conversions were performed:
'_symmetry_cell_setting' value 'Tetragonal' changed to 'tetragonal'
according to '/home/saulius/struct/CIF-dictionaries/cif_core.dic'
dictionary named 'cif_core.dic' version 2.4.1 from 2010-06-29.

Automatic conversion script
Id: cif_fix_enum 1527 2010-12-29 10:47:43Z saulius 
;
_cod_original_sg_symbol_H-M 'P 42/n'
_cod_database_code 4302215

loop_
_symmetry_equiv_pos_as_xyz
'x, y, z'
'-x+1/2, -y+1/2, z'
'-y, x+1/2, z+1/2'
'y+1/2, -x, z+1/2'
'-x, -y, -z'
'x-1/2, y-1/2, -z'
'y, -x-1/2, -z-1/2'
'-y-1/2, x, -z-1/2'

loop_
_atom_site_label
_atom_site_type_symbol
_atom_site_fract_x
_atom_site_fract_y
_atom_site_fract_z
_atom_site_U_iso_or_equiv
_atom_site_adp_type
_atom_site_occupancy
_atom_site_symmetry_multiplicity
_atom_site_calc_flag
_atom_site_refinement_flags
_atom_site_disorder_assembly
_atom_site_disorder_group
Eu1 Eu 0.7500 0.7500 0.7500 0.0168(2) Uani 1 4 d S . .
O1 O 0.7613(4) 0.6421(4) 0.8462(2) 0.0213(12) Uani 1 1 d . . .
O2 O 0.5801(4) 0.6892(4) 0.7769(2) 0.0187(11) Uani 1 1 d . . .
C1 C 0.7381(7) 0.5543(8) 0.9436(4) 0.034(2) Uani 1 1 d . . .
C2 C 0.6922(6) 0.6069(6) 0.8842(4) 0.0191(17) Uani 1 1 d . . .
C3 C 0.5826(6) 0.6053(7) 0.8778(4) 0.0239(18) Uani 1 1 d . . .
H3 H 0.5409 0.5764 0.9116 0.029 Uiso 1 1 calc R . .
C4 C 0.5319(6) 0.6453(6) 0.8228(4) 0.0191(17) Uani 1 1 d . . .
C5 C 0.4148(6) 0.6318(6) 0.8147(4) 0.0183(16) Uani 1 1 d . . .
C6 C 0.3484(6) 0.6193(7) 0.8670(4) 0.0230(18) Uani 1 1 d . . .
H6 H 0.3773 0.6186 0.9091 0.028 Uiso 1 1 calc R . .
C7 C 0.2386(6) 0.6077(7) 0.8584(4) 0.0257(19) Uani 1 1 d . . .
C8 C 0.1956(6) 0.6072(6) 0.7950(4) 0.0243(18) Uani 1 1 d . . .
C9 C 0.2663(6) 0.6222(6) 0.7421(4) 0.0260(19) Uani 1 1 d . . .
H9 H 0.2396 0.6236 0.6994 0.031 Uiso 1 1 calc R . .
C10 C 0.3719(5) 0.6344(6) 0.7529(5) 0.0252(16) Uani 1 1 d . . .
H10 H 0.4178 0.6449 0.7173 0.030 Uiso 1 1 calc R . .
C11 C 0.1674(7) 0.5985(8) 0.9103(4) 0.040(2) Uani 1 1 d . . .
H11 H 0.1939 0.6007 0.9531 0.048 Uiso 1 1 calc R . .
C12 C 0.0608(7) 0.5864(8) 0.9006(5) 0.043(3) Uani 1 1 d . . .
H12 H 0.0151 0.5787 0.9365 0.051 Uiso 1 1 calc R . .
C13 C 0.0189(7) 0.5851(7) 0.8388(5) 0.035(2) Uani 1 1 d . . .
H13 H -0.0552 0.5765 0.8330 0.042 Uiso 1 1 calc R . .
C14 C 0.0848(6) 0.5963(6) 0.7850(5) 0.032(2) Uani 1 1 d . . .
H14 H 0.0561 0.5966 0.7428 0.038 Uiso 1 1 calc R . .
F1 F 0.8028(5) 0.4765(6) 0.9286(3) 0.072(2) Uani 1 1 d . . .
F2 F 0.7968(6) 0.6228(6) 0.9776(3) 0.080(2) Uani 1 1 d . . .
F3 F 0.6675(4) 0.5167(5) 0.9849(2) 0.0510(17) Uani 1 1 d . . .
N1 N 0.2500 0.2500 0.7500 0.033(3) Uani 1 4 d S . .
C15 C 0.3272(7) 0.3128(7) 0.7914(5) 0.034(2) Uani 1 1 d . . .
H15A H 0.3811 0.3448 0.7629 0.041 Uiso 1 1 calc R . .
H15B H 0.2879 0.3714 0.8121 0.041 Uiso 1 1 calc R . .
C16 C 0.3836(7) 0.2509(7) 0.8433(5) 0.037(2) Uani 1 1 d . . .
H16A H 0.4316 0.1984 0.8234 0.044 Uiso 1 1 calc R . .
H16B H 0.3312 0.2122 0.8698 0.044 Uiso 1 1 calc R . .
C17 C 0.4474(8) 0.3260(8) 0.8860(5) 0.044(3) Uani 1 1 d . . .
H17A H 0.4983 0.3658 0.8591 0.053 Uiso 1 1 calc R . .
H17B H 0.3989 0.3776 0.9063 0.053 Uiso 1 1 calc R . .
C18 C 0.5075(9) 0.2662(10) 0.9381(5) 0.060(3) Uani 1 1 d . . .
H18A H 0.4574 0.2257 0.9644 0.091 Uiso 1 1 calc R . .
H18B H 0.5454 0.3167 0.9654 0.091 Uiso 1 1 calc R . .
H18C H 0.5582 0.2177 0.9181 0.091 Uiso 1 1 calc R . .

loop_
_atom_site_aniso_label
_atom_site_aniso_U_11
_atom_site_aniso_U_22
_atom_site_aniso_U_33
_atom_site_aniso_U_23
_atom_site_aniso_U_13
_atom_site_aniso_U_12
Eu1 0.0179(3) 0.0179(3) 0.0147(3) 0.000 0.000 0.000
O1 0.014(3) 0.031(3) 0.019(3) 0.006(2) 0.000(2) 0.003(2)
O2 0.014(3) 0.029(3) 0.014(2) 0.003(2) -0.001(2) -0.001(2)
C1 0.025(5) 0.052(6) 0.024(5) 0.013(4) 0.003(4) 0.003(4)
C2 0.020(4) 0.024(4) 0.013(4) 0.001(3) 0.000(3) 0.004(3)
C3 0.018(4) 0.034(5) 0.020(4) 0.008(4) 0.003(3) 0.001(4)
C4 0.015(4) 0.024(4) 0.018(4) -0.004(3) 0.000(3) 0.005(3)
C5 0.012(4) 0.020(4) 0.022(4) 0.002(3) 0.000(3) 0.003(3)
C6 0.017(4) 0.035(5) 0.017(4) 0.008(4) 0.001(3) 0.000(4)
C7 0.019(4) 0.029(5) 0.030(5) 0.007(4) 0.000(4) -0.001(4)
C8 0.021(4) 0.015(4) 0.037(5) 0.001(4) 0.000(4) -0.004(3)
C9 0.027(4) 0.038(4) 0.014(5) -0.015(4) 0.000(4) -0.001(3)
C10 0.019(3) 0.036(4) 0.020(4) -0.002(5) 0.003(5) -0.001(3)
C11 0.026(5) 0.063(7) 0.029(5) 0.024(5) 0.005(4) 0.003(5)
C12 0.019(5) 0.059(7) 0.051(6) 0.023(5) 0.010(4) 0.000(5)
C13 0.020(5) 0.028(5) 0.056(6) 0.006(5) -0.002(4) 0.000(4)
C14 0.010(4) 0.016(4) 0.068(6) -0.003(4) -0.003(4) 0.001(3)
F1 0.066(4) 0.103(6) 0.047(4) 0.044(4) 0.019(3) 0.056(4)
F2 0.085(5) 0.106(6) 0.047(4) 0.027(4) -0.042(4) -0.040(5)
F3 0.025(3) 0.095(5) 0.034(3) 0.035(3) 0.004(2) 0.001(3)
N1 0.034(4) 0.034(4) 0.032(7) 0.000 0.000 0.000
C15 0.022(5) 0.035(5) 0.046(6) -0.002(4) -0.004(4) -0.006(4)
C16 0.026(5) 0.039(6) 0.045(6) -0.001(5) -0.001(4) 0.002(4)
C17 0.038(6) 0.053(7) 0.041(6) -0.010(5) 0.000(5) -0.001(5)
C18 0.053(7) 0.085(9) 0.043(6) 0.008(6) -0.014(6) -0.004(7)

loop_
_atom_type_symbol
_atom_type_description
_atom_type_scat_dispersion_real
_atom_type_scat_dispersion_imag
_atom_type_scat_source
C C 0.0033 0.0016 'International Tables Vol C Tables 4.2.6.8 and 6.1.1.4'
H H 0.0000 0.0000 'International Tables Vol C Tables 4.2.6.8 and 6.1.1.4'
N N 0.0061 0.0033 'International Tables Vol C Tables 4.2.6.8 and 6.1.1.4'
O O 0.0106 0.0060 'International Tables Vol C Tables 4.2.6.8 and 6.1.1.4'
Eu Eu -0.1578 3.6682 'International Tables Vol C Tables 4.2.6.8 and 6.1.1.4'
F F 0.0171 0.0103 'International Tables Vol C Tables 4.2.6.8 and 6.1.1.4'

loop_
_geom_angle_atom_site_label_1
_geom_angle_atom_site_label_2
_geom_angle_atom_site_label_3
_geom_angle
_geom_angle_site_symmetry_1
_geom_angle_site_symmetry_3
_geom_angle_publ_flag
O2 Eu1 O2 152.5(2) . 2_665 ?
O2 Eu1 O2 93.25(6) . 8_757 ?
O2 Eu1 O2 93.25(6) 2_665 8_757 ?
O2 Eu1 O2 93.25(6) . 7_577 ?
O2 Eu1 O2 93.25(6) 2_665 7_577 ?
O2 Eu1 O2 152.5(2) 8_757 7_577 ?
O2 Eu1 O1 86.21(17) . 2_665 ?
O2 Eu1 O1 70.93(17) 2_665 2_665 ?
O2 Eu1 O1 136.84(17) 8_757 2_665 ?
O2 Eu1 O1 70.32(18) 7_577 2_665 ?
O2 Eu1 O1 70.32(18) . 7_577 ?
O2 Eu1 O1 136.84(18) 2_665 7_577 ?
O2 Eu1 O1 86.21(17) 8_757 7_577 ?
O2 Eu1 O1 70.93(17) 7_577 7_577 ?
O1 Eu1 O1 132.90(17) 2_665 7_577 ?
O2 Eu1 O1 70.93(17) . . ?
O2 Eu1 O1 86.21(17) 2_665 . ?
O2 Eu1 O1 70.32(18) 8_757 . ?
O2 Eu1 O1 136.84(17) 7_577 . ?
O1 Eu1 O1 68.8(3) 2_665 . ?
O1 Eu1 O1 132.90(17) 7_577 . ?
O2 Eu1 O1 136.84(18) . 8_757 ?
O2 Eu1 O1 70.32(18) 2_665 8_757 ?
O2 Eu1 O1 70.93(17) 8_757 8_757 ?
O2 Eu1 O1 86.21(17) 7_577 8_757 ?
O1 Eu1 O1 132.90(17) 2_665 8_757 ?
O1 Eu1 O1 68.8(3) 7_577 8_757 ?
O1 Eu1 O1 132.90(17) . 8_757 ?
C2 O1 Eu1 132.5(5) . . ?
C4 O2 Eu1 140.0(5) . . ?
F1 C1 F3 107.7(8) . . ?
F1 C1 F2 105.3(8) . . ?
F3 C1 F2 105.1(7) . . ?
F1 C1 C2 111.8(7) . . ?
F3 C1 C2 115.3(7) . . ?
F2 C1 C2 111.0(8) . . ?
O1 C2 C3 129.5(7) . . ?
O1 C2 C1 113.6(7) . . ?
C3 C2 C1 116.8(7) . . ?
C2 C3 C4 121.7(7) . . ?
C2 C3 H3 119.1 . . ?
C4 C3 H3 119.1 . . ?
O2 C4 C3 123.6(7) . . ?
O2 C4 C5 116.2(7) . . ?
C3 C4 C5 120.1(7) . . ?
C6 C5 C10 119.4(7) . . ?
C6 C5 C4 121.6(7) . . ?
C10 C5 C4 119.0(7) . . ?
C5 C6 C7 120.8(7) . . ?
C5 C6 H6 119.6 . . ?
C7 C6 H6 119.6 . . ?
C6 C7 C11 122.8(8) . . ?
C6 C7 C8 119.5(7) . . ?
C11 C7 C8 117.7(8) . . ?
C14 C8 C7 120.6(8) . . ?
C14 C8 C9 121.0(8) . . ?
C7 C8 C9 118.3(7) . . ?
C10 C9 C8 120.0(8) . . ?
C10 C9 H9 120.0 . . ?
C8 C9 H9 120.0 . . ?
C9 C10 C5 122.0(8) . . ?
C9 C10 H10 119.0 . . ?
C5 C10 H10 119.0 . . ?
C12 C11 C7 121.5(9) . . ?
C12 C11 H11 119.2 . . ?
C7 C11 H11 119.2 . . ?
C11 C12 C13 120.9(9) . . ?
C11 C12 H12 119.6 . . ?
C13 C12 H12 119.6 . . ?
C12 C13 C14 120.6(8) . . ?
C12 C13 H13 119.7 . . ?
C14 C13 H13 119.7 . . ?
C13 C14 C8 118.6(9) . . ?
C13 C14 H14 120.7 . . ?
C8 C14 H14 120.7 . . ?
C15 N1 C15 111.1(7) . 2 ?
C15 N1 C15 108.6(4) . 7_567 ?
C15 N1 C15 108.6(4) 2 7_567 ?
C15 N1 C15 108.6(4) . 8_657 ?
C15 N1 C15 108.6(4) 2 8_657 ?
C15 N1 C15 111.1(7) 7_567 8_657 ?
C16 C15 N1 115.8(7) . . ?
C16 C15 H15A 108.3 . . ?
N1 C15 H15A 108.3 . . ?
C16 C15 H15B 108.3 . . ?
N1 C15 H15B 108.3 . . ?
H15A C15 H15B 107.4 . . ?
C15 C16 C17 110.0(8) . . ?
C15 C16 H16A 109.7 . . ?
C17 C16 H16A 109.7 . . ?
C15 C16 H16B 109.7 . . ?
C17 C16 H16B 109.7 . . ?
H16A C16 H16B 108.2 . . ?
C18 C17 C16 111.6(9) . . ?
C18 C17 H17A 109.3 . . ?
C16 C17 H17A 109.3 . . ?
C18 C17 H17B 109.3 . . ?
C16 C17 H17B 109.3 . . ?
H17A C17 H17B 108.0 . . ?
C17 C18 H18A 109.5 . . ?
C17 C18 H18B 109.5 . . ?
H18A C18 H18B 109.5 . . ?
C17 C18 H18C 109.5 . . ?
H18A C18 H18C 109.5 . . ?
H18B C18 H18C 109.5 . . ?

loop_
_geom_bond_atom_site_label_1
_geom_bond_atom_site_label_2
_geom_bond_distance
_geom_bond_site_symmetry_2
_geom_bond_publ_flag
Eu1 O2 2.348(5) . ?
Eu1 O2 2.348(5) 2_665 ?
Eu1 O2 2.348(5) 8_757 ?
Eu1 O2 2.348(5) 7_577 ?
Eu1 O1 2.426(5) 2_665 ?
Eu1 O1 2.426(5) 7_577 ?
Eu1 O1 2.426(5) . ?
Eu1 O1 2.426(5) 8_757 ?
O1 C2 1.258(9) . ?
O2 C4 1.262(9) . ?
C1 F1 1.316(11) . ?
C1 F3 1.327(10) . ?
C1 F2 1.342(11) . ?
C1 C2 1.518(11) . ?
C2 C3 1.392(11) . ?
C3 C4 1.406(10) . ?
C3 H3 0.9500 . ?
C4 C5 1.499(10) . ?
C5 C6 1.382(10) . ?
C5 C10 1.396(12) . ?
C6 C7 1.408(11) . ?
C6 H6 0.9500 . ?
C7 C11 1.410(11) . ?
C7 C8 1.427(12) . ?
C8 C14 1.423(11) . ?
C8 C9 1.430(11) . ?
C9 C10 1.363(10) . ?
C9 H9 0.9500 . ?
C10 H10 0.9500 . ?
C11 C12 1.370(12) . ?
C11 H11 0.9500 . ?
C12 C13 1.390(13) . ?
C12 H12 0.9500 . ?
C13 C14 1.402(13) . ?
C13 H13 0.9500 . ?
C14 H14 0.9500 . ?
N1 C15 1.525(8) . ?
N1 C15 1.525(8) 2 ?
N1 C15 1.525(8) 7_567 ?
N1 C15 1.525(8) 8_657 ?
C15 C16 1.512(12) . ?
C15 H15A 0.9900 . ?
C15 H15B 0.9900 . ?
C16 C17 1.529(13) . ?
C16 H16A 0.9900 . ?
C16 H16B 0.9900 . ?
C17 C18 1.525(14) . ?
C17 H17A 0.9900 . ?
C17 H17B 0.9900 . ?
C18 H18A 0.9800 . ?
C18 H18B 0.9800 . ?
C18 H18C 0.9800 . ?

loop_
_geom_torsion_atom_site_label_1
_geom_torsion_atom_site_label_2
_geom_torsion_atom_site_label_3
_geom_torsion_atom_site_label_4
_geom_torsion
_geom_torsion_site_symmetry_1
_geom_torsion_site_symmetry_2
_geom_torsion_site_symmetry_3
_geom_torsion_site_symmetry_4
_geom_torsion_publ_flag
O2 Eu1 O1 C2 -13.0(7) . . . . ?
O2 Eu1 O1 C2 151.3(7) 2_665 . . . ?
O2 Eu1 O1 C2 -113.8(7) 8_757 . . . ?
O2 Eu1 O1 C2 60.6(8) 7_577 . . . ?
O1 Eu1 O1 C2 80.3(7) 2_665 . . . ?
O1 Eu1 O1 C2 -49.2(6) 7_577 . . . ?
O1 Eu1 O1 C2 -150.1(7) 8_757 . . . ?
O2 Eu1 O2 C4 -23.0(7) 2_665 . . . ?
O2 Eu1 O2 C4 80.4(7) 8_757 . . . ?
O2 Eu1 O2 C4 -126.4(8) 7_577 . . . ?
O1 Eu1 O2 C4 -56.4(8) 2_665 . . . ?
O1 Eu1 O2 C4 165.2(8) 7_577 . . . ?
O1 Eu1 O2 C4 12.5(7) . . . . ?
O1 Eu1 O2 C4 145.7(7) 8_757 . . . ?
Eu1 O1 C2 C3 11.0(13) . . . . ?
Eu1 O1 C2 C1 -172.3(5) . . . . ?
F1 C1 C2 O1 -56.9(11) . . . . ?
F3 C1 C2 O1 179.7(8) . . . . ?
F2 C1 C2 O1 60.3(10) . . . . ?
F1 C1 C2 C3 120.2(9) . . . . ?
F3 C1 C2 C3 -3.2(12) . . . . ?
F2 C1 C2 C3 -122.5(9) . . . . ?
O1 C2 C3 C4 0.9(14) . . . . ?
C1 C2 C3 C4 -175.7(8) . . . . ?
Eu1 O2 C4 C3 -8.0(13) . . . . ?
Eu1 O2 C4 C5 175.2(5) . . . . ?
C2 C3 C4 O2 -3.1(13) . . . . ?
C2 C3 C4 C5 173.6(7) . . . . ?
O2 C4 C5 C6 -157.8(7) . . . . ?
C3 C4 C5 C6 25.3(12) . . . . ?
O2 C4 C5 C10 20.8(11) . . . . ?
C3 C4 C5 C10 -156.2(8) . . . . ?
C10 C5 C6 C7 0.9(12) . . . . ?
C4 C5 C6 C7 179.5(8) . . . . ?
C5 C6 C7 C11 -177.7(9) . . . . ?
C5 C6 C7 C8 1.0(13) . . . . ?
C6 C7 C8 C14 -179.6(8) . . . . ?
C11 C7 C8 C14 -0.8(12) . . . . ?
C6 C7 C8 C9 -2.0(12) . . . . ?
C11 C7 C8 C9 176.7(8) . . . . ?
C14 C8 C9 C10 178.8(7) . . . . ?
C7 C8 C9 C10 1.3(12) . . . . ?
C8 C9 C10 C5 0.6(12) . . . . ?
C6 C5 C10 C9 -1.7(12) . . . . ?
C4 C5 C10 C9 179.7(7) . . . . ?
C6 C7 C11 C12 -179.5(9) . . . . ?
C8 C7 C11 C12 1.9(14) . . . . ?
C7 C11 C12 C13 -1.5(16) . . . . ?
C11 C12 C13 C14 -0.1(15) . . . . ?
C12 C13 C14 C8 1.0(13) . . . . ?
C7 C8 C14 C13 -0.6(12) . . . . ?
C9 C8 C14 C13 -178.0(8) . . . . ?
C15 N1 C15 C16 51.0(6) 2 . . . ?
C15 N1 C15 C16 -68.5(5) 7_567 . . . ?
C15 N1 C15 C16 170.5(8) 8_657 . . . ?
N1 C15 C16 C17 -173.1(7) . . . . ?
C15 C16 C17 C18 -178.8(8) . . . . ?
